data_7238336
loop_
_publ_author_name
'Zhang, Lai-Ping'
'Ma, Jian-Fang'
'Pang, Yuan-Yuan'
'Ma, Ji-Cheng'
'Yang, Jin'

_publ_section_title
;
 Four novel topological frameworks based on
 4,4&#x2032;-(hexafluoroisopropylidene)diphthalic acid and
 1,1&#x2032;-(1,4-butanediyl)bis(imidazole) ligand
;
_journal_issue 12
_journal_name_full CrystEngComm
_journal_page_first 4433
_journal_paper_doi 10.1039/c0ce00181c
_journal_volume 12
_journal_year 2010
_chemical_formula_moiety 'C24 H17 F6 Mn2 N2 O10 0.5(H2 O)'
_chemical_formula_sum 'C24 H18 F6 Mn2 N2 O10.5'
_chemical_formula_weight 726.28
_space_group_IT_number 2
_space_group_name_Hall '-P 1'
_space_group_name_H-M_alt 'P -1'
_symmetry_cell_setting triclinic
_symmetry_space_group_name_Hall '-P 1'
_symmetry_space_group_name_H-M 'P -1'
_atom_sites_solution_hydrogens geom
_atom_sites_solution_primary direct
_atom_sites_solution_secondary difmap
_audit_creation_method SHELXL-97
_cell_angle_alpha 73.026(6)
_cell_angle_beta 80.561(5)
_cell_angle_gamma 85.382(5)
_cell_formula_units_Z 2
_cell_length_a 7.7343(4)
_cell_length_b 10.9887(8)
_cell_length_c 16.5426(10)
_cell_measurement_reflns_used 6040
_cell_measurement_temperature 293(2)
_cell_measurement_theta_max 29.2
_cell_measurement_theta_min 2.8
_cell_volume 1325.71(15)
_computing_cell_refinement PROCESS-AUTO
_computing_data_collection PROCESS-AUTO
_computing_data_reduction PROCESS-AUTO
_computing_structure_refinement 'SHELXL-97 (Sheldrick, 1997)'
_computing_structure_solution 'SHELXS-97 (Sheldrick, 1997)'
_diffrn_ambient_temperature 293(2)
_diffrn_detector_area_resol_mean 10.0
_diffrn_measured_fraction_theta_full 0.994
_diffrn_measured_fraction_theta_max 0.839
_diffrn_measurement_device_type 'Rigaku RAXIS-RAPID'
_diffrn_measurement_method '\w scan'
_diffrn_radiation_monochromator graphite
_diffrn_radiation_source 'fine-focus sealed tube'
_diffrn_radiation_type MoK\a
_diffrn_radiation_wavelength 0.71073
_diffrn_reflns_av_R_equivalents 0.0354
_diffrn_reflns_av_sigmaI/netI 0.0627
_diffrn_reflns_limit_h_max 10
_diffrn_reflns_limit_h_min -9
_diffrn_reflns_limit_k_max 13
_diffrn_reflns_limit_k_min -15
_diffrn_reflns_limit_l_max 17
_diffrn_reflns_limit_l_min -22
_diffrn_reflns_number 9703
_diffrn_reflns_theta_full 25.00
_diffrn_reflns_theta_max 29.21
_diffrn_reflns_theta_min 2.79
_exptl_absorpt_coefficient_mu 1.059
_exptl_absorpt_correction_T_max 0.812
_exptl_absorpt_correction_T_min 0.791
_exptl_absorpt_correction_type multi-scan
_exptl_absorpt_process_details
;
Higashi,T (1995) Program for absorption correction.
Rigaku Corporation, Tokyo, Japan.
;
_exptl_crystal_colour colorless
_exptl_crystal_density_diffrn 1.819
_exptl_crystal_density_method 'not measured'
_exptl_crystal_description block
_exptl_crystal_F_000 728
_exptl_crystal_size_max 0.232
_exptl_crystal_size_mid 0.221
_exptl_crystal_size_min 0.201
_refine_diff_density_max 1.030
_refine_diff_density_min -0.566
_refine_diff_density_rms 0.092
_refine_ls_extinction_method none
_refine_ls_goodness_of_fit_ref 0.935
_refine_ls_hydrogen_treatment mixed
_refine_ls_matrix_type full
_refine_ls_number_parameters 413
_refine_ls_number_reflns 6040
_refine_ls_number_restraints 6
_refine_ls_restrained_S_all 0.935
_refine_ls_R_factor_all 0.0697
_refine_ls_R_factor_gt 0.0479
_refine_ls_shift/su_max 0.000
_refine_ls_shift/su_mean 0.000
_refine_ls_structure_factor_coef Fsqd
_refine_ls_weighting_details 'calc w=1/[\s^2^(Fo^2^)+(0.0726P)^2^+0.0000P] where P=(Fo^2^+2Fc^2^)/3'
_refine_ls_weighting_scheme calc
_refine_ls_wR_factor_gt 0.1160
_refine_ls_wR_factor_ref 0.1216
_reflns_number_gt 4129
_reflns_number_total 6040
_reflns_threshold_expression >2sigma(I)
_cod_data_source_file c0ce00181c.txt
_cod_data_source_block Compound-3
_cod_original_cell_volume 1325.71(14)
_cod_original_sg_symbol_Hall '-P 1 '
_cod_original_sg_symbol_H-M 'P -1 '
_cod_original_formula_sum 'C24 H18 F6 Mn2 N2 O10.50'
_cod_database_code 7238336

loop_
_symmetry_equiv_pos_as_xyz
'x, y, z'
'-x, -y, -z'

loop_
_atom_site_label
_atom_site_type_symbol
_atom_site_fract_x
_atom_site_fract_y
_atom_site_fract_z
_atom_site_U_iso_or_equiv
_atom_site_adp_type
_atom_site_occupancy
_atom_site_symmetry_multiplicity
_atom_site_calc_flag
_atom_site_refinement_flags
Mn1 Mn 0.91683(5) 0.16843(4) 0.38762(3) 0.02359(13) Uani 1 1 d .
Mn2 Mn 0.49554(6) 0.24459(4) 0.47123(3) 0.02755(14) Uani 1 1 d .
C1 C 1.2023(4) 0.5956(3) 0.27272(19) 0.0239(6) Uani 1 1 d .
H1 H 1.3209 0.5912 0.2775 0.029 Uiso 1 1 calc R
C2 C 1.0951(4) 0.5011(3) 0.32676(19) 0.0234(6) Uani 1 1 d .
C3 C 0.9150(4) 0.5117(3) 0.32218(19) 0.0245(6) Uani 1 1 d .
C4 C 0.8512(4) 0.6101(3) 0.2604(2) 0.0326(7) Uani 1 1 d .
H4 H 0.7323 0.6154 0.2560 0.039 Uiso 1 1 calc R
C5 C 0.9610(4) 0.7015(3) 0.2047(2) 0.0304(7) Uani 1 1 d .
H5 H 0.9157 0.7661 0.1625 0.036 Uiso 1 1 calc R
C6 C 1.1373(4) 0.6973(3) 0.21136(18) 0.0222(6) Uani 1 1 d .
C7 C 1.2659(4) 0.8008(3) 0.15504(19) 0.0235(6) Uani 1 1 d .
C8 C 1.3571(4) 0.8594(3) 0.20994(18) 0.0233(6) Uani 1 1 d .
C9 C 1.5268(4) 0.9075(3) 0.1834(2) 0.0304(7) Uani 1 1 d .
H9 H 1.5934 0.8974 0.1334 0.037 Uiso 1 1 calc R
C10 C 1.5935(4) 0.9700(3) 0.2324(2) 0.0296(7) Uani 1 1 d .
H10 H 1.7058 1.0012 0.2148 0.035 Uiso 1 1 calc R
C11 C 1.4986(4) 0.9876(3) 0.30669(18) 0.0225(6) Uani 1 1 d .
C12 C 1.3303(4) 0.9373(3) 0.33504(18) 0.0213(6) Uani 1 1 d .
C13 C 1.2637(4) 0.8748(3) 0.28516(18) 0.0235(6) Uani 1 1 d .
H13 H 1.1521 0.8422 0.3033 0.028 Uiso 1 1 calc R
C14 C 1.1734(4) 0.3887(3) 0.38765(19) 0.0243(6) Uani 1 1 d .
C15 C 0.7838(4) 0.4312(3) 0.3898(2) 0.0348(8) Uani 1 1 d .
C16 C 1.1707(4) 0.9135(3) 0.0967(2) 0.0324(8) Uani 1 1 d .
C17 C 1.3956(4) 0.7360(3) 0.0966(2) 0.0326(7) Uani 1 1 d .
C18 C 1.5713(4) 1.0678(3) 0.35264(19) 0.0229(6) Uani 1 1 d .
C19 C 1.2173(4) 0.9422(3) 0.41674(18) 0.0211(6) Uani 1 1 d .
C20 C 0.9855(5) 0.2550(3) 0.1847(2) 0.0395(8) Uani 1 1 d .
H20 H 0.8676 0.2444 0.1843 0.047 Uiso 1 1 calc R
C21 C 1.2297(5) 0.2621(4) 0.2267(2) 0.0414(8) Uani 1 1 d .
H21 H 1.3141 0.2569 0.2618 0.050 Uiso 1 1 calc R
C22 C 1.2600(5) 0.2949(4) 0.1409(2) 0.0468(9) Uani 1 1 d .
H22 H 1.3670 0.3166 0.1064 0.056 Uiso 1 1 calc R
C23 C 1.0687(6) 0.3192(4) 0.0261(2) 0.0475(9) Uani 1 1 d .
H23A H 0.9551 0.2875 0.0262 0.057 Uiso 1 1 calc R
H23B H 1.1566 0.2753 -0.0052 0.057 Uiso 1 1 calc R
C24 C 1.0707(5) 0.4617(4) -0.0194(2) 0.0471(9) Uani 1 1 d .
H24A H 1.1838 0.4932 -0.0184 0.057 Uiso 1 1 calc R
H24B H 1.0578 0.4747 -0.0787 0.057 Uiso 1 1 calc R
N1 N 1.0548(4) 0.2372(3) 0.25488(17) 0.0352(6) Uani 1 1 d .
N2 N 1.1033(4) 0.2903(3) 0.11414(17) 0.0378(7) Uani 1 1 d .
O1 O 1.0760(3) 0.29422(19) 0.42432(14) 0.0297(5) Uani 1 1 d .
O2 O 1.3282(3) 0.3931(2) 0.39823(15) 0.0344(5) Uani 1 1 d .
O3 O 0.7244(3) 0.3352(2) 0.37733(17) 0.0420(6) Uani 1 1 d .
O4 O 0.7381(4) 0.4712(3) 0.4536(2) 0.0677(9) Uani 1 1 d .
O5 O 1.4629(3) 1.1210(2) 0.39709(14) 0.0305(5) Uani 1 1 d .
O6 O 1.7352(3) 1.0771(2) 0.34035(14) 0.0308(5) Uani 1 1 d .
O7 O 1.0717(3) 0.9979(2) 0.41251(14) 0.0309(5) Uani 1 1 d .
O8 O 1.2683(3) 0.87787(19) 0.48675(13) 0.0265(5) Uani 1 1 d .
F1 F 1.0421(3) 0.96603(18) 0.14176(13) 0.0403(5) Uani 1 1 d .
F2 F 1.2794(3) 1.00767(18) 0.05421(13) 0.0461(5) Uani 1 1 d .
F3 F 1.1001(3) 0.88126(19) 0.03775(12) 0.0460(5) Uani 1 1 d .
F4 F 1.4841(3) 0.8180(2) 0.02940(12) 0.0480(5) Uani 1 1 d .
F5 F 1.5146(3) 0.6609(2) 0.13888(13) 0.0451(5) Uani 1 1 d .
F6 F 1.3122(3) 0.6625(2) 0.06420(13) 0.0467(5) Uani 1 1 d .
O3W O 0.6026(17) 0.3807(14) 0.2090(9) 0.175(5) Uiso 0.50 1 d P
O1W O 0.2468(3) 0.1805(3) 0.55739(17) 0.0453(6) Uani 1 1 d D
H1B H 0.167(4) 0.211(4) 0.523(2) 0.068 Uiso 1 1 d D
H1A H 0.222(5) 0.104(2) 0.591(2) 0.068 Uiso 1 1 d D
O2W O 0.5086(3) 0.3307(2) 0.57476(17) 0.0454(6) Uani 1 1 d D
H2B H 0.400(3) 0.369(3) 0.580(3) 0.068 Uiso 1 1 d D
H2A H 0.585(4) 0.393(3) 0.547(3) 0.068 Uiso 1 1 d D

loop_
_atom_site_aniso_label
_atom_site_aniso_U_11
_atom_site_aniso_U_22
_atom_site_aniso_U_33
_atom_site_aniso_U_23
_atom_site_aniso_U_13
_atom_site_aniso_U_12
Mn1 0.0207(2) 0.0249(2) 0.0272(2) -0.00711(19) -0.00753(18) -0.00595(18)
Mn2 0.0236(2) 0.0249(2) 0.0389(3) -0.0134(2) -0.0102(2) -0.00066(19)
C1 0.0193(14) 0.0256(15) 0.0288(16) -0.0091(12) -0.0052(12) -0.0041(12)
C2 0.0235(14) 0.0202(14) 0.0280(15) -0.0068(12) -0.0069(12) -0.0038(12)
C3 0.0236(14) 0.0194(14) 0.0307(16) -0.0062(12) -0.0040(12) -0.0058(12)
C4 0.0206(15) 0.0323(17) 0.044(2) -0.0051(15) -0.0114(14) -0.0072(13)
C5 0.0303(16) 0.0252(15) 0.0350(17) -0.0004(13) -0.0157(14) -0.0054(13)
C6 0.0250(14) 0.0205(14) 0.0229(14) -0.0062(12) -0.0051(12) -0.0086(12)
C7 0.0250(14) 0.0233(14) 0.0253(15) -0.0081(12) -0.0059(12) -0.0102(12)
C8 0.0257(14) 0.0251(14) 0.0221(15) -0.0082(12) -0.0059(12) -0.0085(12)
C9 0.0246(15) 0.0394(18) 0.0325(17) -0.0187(14) 0.0021(13) -0.0117(14)
C10 0.0217(14) 0.0377(17) 0.0351(18) -0.0174(14) -0.0023(13) -0.0124(13)
C11 0.0204(14) 0.0245(14) 0.0256(15) -0.0088(12) -0.0068(12) -0.0045(12)
C12 0.0211(13) 0.0216(14) 0.0250(15) -0.0091(12) -0.0092(12) -0.0013(11)
C13 0.0212(14) 0.0263(15) 0.0259(15) -0.0094(12) -0.0041(12) -0.0088(12)
C14 0.0234(15) 0.0219(14) 0.0309(16) -0.0099(12) -0.0080(12) -0.0019(12)
C15 0.0253(16) 0.0222(16) 0.048(2) 0.0010(15) -0.0021(15) 0.0016(13)
C16 0.0400(19) 0.0295(16) 0.0285(17) -0.0024(14) -0.0098(15) -0.0180(15)
C17 0.0369(18) 0.0361(18) 0.0299(17) -0.0156(15) -0.0013(14) -0.0149(15)
C18 0.0246(15) 0.0210(14) 0.0262(15) -0.0070(12) -0.0092(12) -0.0054(12)
C19 0.0245(14) 0.0191(13) 0.0240(15) -0.0092(11) -0.0084(12) -0.0041(12)
C20 0.0417(19) 0.042(2) 0.0355(19) -0.0078(16) -0.0088(16) -0.0122(16)
C21 0.0354(18) 0.054(2) 0.037(2) -0.0132(17) -0.0138(16) 0.0019(17)
C22 0.0358(19) 0.066(3) 0.040(2) -0.0163(19) -0.0027(16) -0.0061(18)
C23 0.073(3) 0.042(2) 0.0314(19) -0.0122(16) -0.0170(19) -0.0026(19)
C24 0.066(3) 0.052(2) 0.0254(18) -0.0110(16) -0.0069(18) -0.009(2)
N1 0.0398(16) 0.0356(15) 0.0297(15) -0.0046(12) -0.0074(12) -0.0110(13)
N2 0.0489(17) 0.0385(16) 0.0283(15) -0.0086(13) -0.0117(13) -0.0065(14)
O1 0.0314(11) 0.0237(10) 0.0353(12) -0.0034(9) -0.0144(10) -0.0082(9)
O2 0.0252(11) 0.0247(11) 0.0514(15) -0.0037(10) -0.0124(10) -0.0039(9)
O3 0.0241(11) 0.0234(11) 0.0707(18) 0.0057(11) -0.0171(11) -0.0069(9)
O4 0.080(2) 0.0456(17) 0.062(2) -0.0114(15) 0.0294(17) -0.0032(15)
O5 0.0265(11) 0.0349(12) 0.0394(13) -0.0218(10) -0.0091(10) -0.0052(9)
O6 0.0228(11) 0.0415(13) 0.0346(12) -0.0171(10) -0.0055(9) -0.0115(9)
O7 0.0238(11) 0.0380(12) 0.0316(12) -0.0111(10) -0.0082(9) 0.0074(10)
O8 0.0259(10) 0.0311(11) 0.0246(11) -0.0098(9) -0.0063(9) -0.0010(9)
F1 0.0427(11) 0.0314(10) 0.0475(12) -0.0095(9) -0.0128(9) 0.0008(9)
F2 0.0519(12) 0.0345(11) 0.0449(12) 0.0060(9) -0.0094(10) -0.0206(10)
F3 0.0631(13) 0.0441(11) 0.0368(11) -0.0066(9) -0.0291(10) -0.0118(10)
F4 0.0577(13) 0.0528(13) 0.0330(11) -0.0161(10) 0.0126(10) -0.0233(11)
F5 0.0371(10) 0.0542(13) 0.0486(12) -0.0242(11) -0.0057(10) 0.0069(10)
F6 0.0537(12) 0.0536(13) 0.0476(12) -0.0352(11) -0.0034(10) -0.0177(10)
O1W 0.0379(14) 0.0461(15) 0.0452(15) 0.0013(12) -0.0110(12) -0.0061(12)
O2W 0.0498(15) 0.0390(14) 0.0496(16) -0.0155(12) -0.0075(13) -0.0036(12)

loop_
_atom_type_symbol
_atom_type_description
_atom_type_scat_dispersion_real
_atom_type_scat_dispersion_imag
_atom_type_scat_source
C C 0.0033 0.0016 'International Tables Vol C Tables 4.2.6.8 and 6.1.1.4'
H H 0.0000 0.0000 'International Tables Vol C Tables 4.2.6.8 and 6.1.1.4'
N N 0.0061 0.0033 'International Tables Vol C Tables 4.2.6.8 and 6.1.1.4'
O O 0.0106 0.0060 'International Tables Vol C Tables 4.2.6.8 and 6.1.1.4'
F F 0.0171 0.0103 'International Tables Vol C Tables 4.2.6.8 and 6.1.1.4'
Mn Mn 0.3368 0.7283 'International Tables Vol C Tables 4.2.6.8 and 6.1.1.4'

loop_
_geom_angle_atom_site_label_1
_geom_angle_atom_site_label_2
_geom_angle_atom_site_label_3
_geom_angle
_geom_angle_site_symmetry_1
_geom_angle_site_symmetry_3
O7 Mn1 O6 89.38(9) 1_545 1_445
O7 Mn1 O1 100.97(8) 1_545 .
O6 Mn1 O1 169.33(8) 1_445 .
O7 Mn1 N1 92.40(10) 1_545 .
O6 Mn1 N1 88.47(9) 1_445 .
O1 Mn1 N1 88.48(9) . .
O7 Mn1 O3 171.74(8) 1_545 .
O6 Mn1 O3 88.11(9) 1_445 .
O1 Mn1 O3 82.00(8) . .
N1 Mn1 O3 95.39(10) . .
O7 Mn1 O8 97.50(8) 1_545 2_766
O6 Mn1 O8 86.68(8) 1_445 2_766
O1 Mn1 O8 94.48(8) . 2_766
N1 Mn1 O8 168.92(9) . 2_766
O3 Mn1 O8 74.50(8) . 2_766
O5 Mn2 O2 91.18(9) 1_445 1_455
O5 Mn2 O2W 165.65(9) 1_445 .
O2 Mn2 O2W 97.62(9) 1_455 .
O5 Mn2 O1W 90.80(9) 1_445 .
O2 Mn2 O1W 84.76(9) 1_455 .
O2W Mn2 O1W 78.80(10) . .
O5 Mn2 O3 91.67(9) 1_445 .
O2 Mn2 O3 87.37(8) 1_455 .
O2W Mn2 O3 100.01(10) . .
O1W Mn2 O3 171.80(9) . .
O5 Mn2 O8 88.19(8) 1_445 2_766
O2 Mn2 O8 162.24(8) 1_455 2_766
O2W Mn2 O8 86.85(9) . 2_766
O1W Mn2 O8 112.99(8) . 2_766
O3 Mn2 O8 74.91(8) . 2_766
C2 C1 C6 121.9(3) . .
C2 C1 H1 119.1 . .
C6 C1 H1 119.1 . .
C1 C2 C3 118.8(3) . .
C1 C2 C14 119.9(2) . .
C3 C2 C14 121.3(2) . .
C4 C3 C2 119.4(3) . .
C4 C3 C15 117.5(3) . .
C2 C3 C15 122.5(3) . .
C3 C4 C5 121.1(3) . .
C3 C4 H4 119.5 . .
C5 C4 H4 119.5 . .
C6 C5 C4 120.5(3) . .
C6 C5 H5 119.7 . .
C4 C5 H5 119.7 . .
C5 C6 C1 118.2(3) . .
C5 C6 C7 123.4(3) . .
C1 C6 C7 118.4(2) . .
C8 C7 C16 105.6(2) . .
C8 C7 C6 111.4(2) . .
C16 C7 C6 112.1(2) . .
C8 C7 C17 113.4(2) . .
C16 C7 C17 107.8(3) . .
C6 C7 C17 106.5(2) . .
C13 C8 C9 118.5(3) . .
C13 C8 C7 118.6(2) . .
C9 C8 C7 122.7(3) . .
C10 C9 C8 119.3(3) . .
C10 C9 H9 120.4 . .
C8 C9 H9 120.4 . .
C11 C10 C9 122.2(3) . .
C11 C10 H10 118.9 . .
C9 C10 H10 118.9 . .
C10 C11 C12 119.2(3) . .
C10 C11 C18 119.6(2) . .
C12 C11 C18 121.1(3) . .
C13 C12 C11 118.4(3) . .
C13 C12 C19 116.6(2) . .
C11 C12 C19 125.0(2) . .
C8 C13 C12 122.5(3) . .
C8 C13 H13 118.7 . .
C12 C13 H13 118.7 . .
O2 C14 O1 124.4(3) . .
O2 C14 C2 118.4(3) . .
O1 C14 C2 117.1(2) . .
O4 C15 O3 125.8(3) . .
O4 C15 C3 114.3(3) . .
O3 C15 C3 119.9(3) . .
F3 C16 F2 106.3(2) . .
F3 C16 F1 107.4(3) . .
F2 C16 F1 105.6(3) . .
F3 C16 C7 113.4(3) . .
F2 C16 C7 111.8(2) . .
F1 C16 C7 111.8(3) . .
F5 C17 F4 106.6(3) . .
F5 C17 F6 106.5(3) . .
F4 C17 F6 105.7(2) . .
F5 C17 C7 111.9(3) . .
F4 C17 C7 113.9(3) . .
F6 C17 C7 111.7(2) . .
O5 C18 O6 126.4(3) . .
O5 C18 C11 116.9(2) . .
O6 C18 C11 116.6(3) . .
O7 C19 O8 123.5(3) . .
O7 C19 C12 118.1(2) . .
O8 C19 C12 118.0(2) . .
N1 C20 N2 112.5(3) . .
N1 C20 H20 123.8 . .
N2 C20 H20 123.8 . .
C22 C21 N1 109.8(3) . .
C22 C21 H21 125.1 . .
N1 C21 H21 125.1 . .
C21 C22 N2 106.8(3) . .
C21 C22 H22 126.6 . .
N2 C22 H22 126.6 . .
N2 C23 C24 112.4(3) . .
N2 C23 H23A 109.1 . .
C24 C23 H23A 109.1 . .
N2 C23 H23B 109.1 . .
C24 C23 H23B 109.1 . .
H23A C23 H23B 107.9 . .
C24 C24 C23 113.8(4) 2_765 .
C24 C24 H24A 108.8 2_765 .
C23 C24 H24A 108.8 . .
C24 C24 H24B 108.8 2_765 .
C23 C24 H24B 108.8 . .
H24A C24 H24B 107.7 . .
C20 N1 C21 104.6(3) . .
C20 N1 Mn1 126.1(2) . .
C21 N1 Mn1 129.2(2) . .
C20 N2 C22 106.4(3) . .
C20 N2 C23 126.2(3) . .
C22 N2 C23 127.4(3) . .
C14 O1 Mn1 138.0(2) . .
C14 O2 Mn2 129.50(19) . 1_655
C15 O3 Mn2 116.3(2) . .
C15 O3 Mn1 113.83(18) . .
Mn2 O3 Mn1 100.93(8) . .
C18 O5 Mn2 131.68(18) . 1_665
C18 O6 Mn1 135.1(2) . 1_665
C19 O7 Mn1 150.2(2) . 1_565
C19 O8 Mn2 137.55(19) . 2_766
C19 O8 Mn1 121.88(18) . 2_766
Mn2 O8 Mn1 99.73(8) 2_766 2_766
Mn2 O1W H1B 103(3) . .
Mn2 O1W H1A 128(3) . .
H1B O1W H1A 111(3) . .
Mn2 O2W H2B 101(3) . .
Mn2 O2W H2A 100(3) . .
H2B O2W H2A 106(3) . .

loop_
_geom_bond_atom_site_label_1
_geom_bond_atom_site_label_2
_geom_bond_distance
_geom_bond_site_symmetry_2
Mn1 O7 2.113(2) 1_545
Mn1 O6 2.1541(19) 1_445
Mn1 O1 2.192(2) .
Mn1 N1 2.219(3) .
Mn1 O3 2.250(2) .
Mn1 O8 2.270(2) 2_766
Mn2 O5 2.131(2) 1_445
Mn2 O2 2.195(2) 1_455
Mn2 O2W 2.204(3) .
Mn2 O1W 2.228(3) .
Mn2 O3 2.240(2) .
Mn2 O8 2.259(2) 2_766
C1 C2 1.385(4) .
C1 C6 1.395(4) .
C1 H1 0.9300 .
C2 C3 1.401(4) .
C2 C14 1.503(4) .
C3 C4 1.376(4) .
C3 C15 1.502(4) .
C4 C5 1.385(4) .
C4 H4 0.9300 .
C5 C6 1.382(4) .
C5 H5 0.9300 .
C6 C7 1.553(4) .
C7 C8 1.536(4) .
C7 C16 1.548(4) .
C7 C17 1.554(4) .
C8 C13 1.381(4) .
C8 C9 1.408(4) .
C9 C10 1.384(4) .
C9 H9 0.9300 .
C10 C11 1.380(4) .
C10 H10 0.9300 .
C11 C12 1.408(4) .
C11 C18 1.511(4) .
C12 C13 1.395(4) .
C12 C19 1.497(4) .
C13 H13 0.9300 .
C14 O2 1.245(3) .
C14 O1 1.274(3) .
C15 O4 1.248(5) .
C15 O3 1.266(4) .
C16 F3 1.335(4) .
C16 F2 1.339(3) .
C16 F1 1.339(4) .
C17 F5 1.330(4) .
C17 F4 1.335(4) .
C17 F6 1.344(3) .
C18 O5 1.247(4) .
C18 O6 1.258(3) .
C19 O7 1.240(3) .
C19 O8 1.274(3) .
C20 N1 1.314(4) .
C20 N2 1.337(4) .
C20 H20 0.9300 .
C21 C22 1.343(5) .
C21 N1 1.379(4) .
C21 H21 0.9300 .
C22 N2 1.366(4) .
C22 H22 0.9300 .
C23 N2 1.462(4) .
C23 C24 1.527(5) .
C23 H23A 0.9700 .
C23 H23B 0.9700 .
C24 C24 1.501(8) 2_765
C24 H24A 0.9700 .
C24 H24B 0.9700 .
O2 Mn2 2.195(2) 1_655
O5 Mn2 2.131(2) 1_665
O6 Mn1 2.1541(19) 1_665
O7 Mn1 2.113(2) 1_565
O8 Mn2 2.259(2) 2_766
O8 Mn1 2.270(2) 2_766
O1W H1B 0.884(18) .
O1W H1A 0.881(18) .
O2W H2B 0.914(18) .
O2W H2A 0.91(4) .
